data_7208468
loop_
_publ_author_name
'Kan, Wei-Qiu'
'Yang, Jin'
'Liu, Ying-Ying'
'Ma, Jian-Fang'

_publ_section_title
;
 A series of coordination polymers based on a multidentate N-donor ligand
 and different polycarboxylate anions: syntheses, structures and
 photoluminescent properties
;
_journal_issue 19
_journal_name_full CrystEngComm
_journal_page_first 6271
_journal_paper_doi 10.1039/c2ce25388g
_journal_volume 14
_journal_year 2012
_chemical_formula_moiety 'C54 H47 N16 O17.50 Zn3'
_chemical_formula_sum 'C54 H47 N16 O17.5 Zn3'
_chemical_formula_weight 1396.19
_chemical_name_systematic
;
?
;
_space_group_IT_number 15
_symmetry_cell_setting monoclinic
_symmetry_space_group_name_Hall '-C 2yc'
_symmetry_space_group_name_H-M 'C 1 2/c 1'
_atom_sites_solution_hydrogens geom
_atom_sites_solution_primary direct
_atom_sites_solution_secondary difmap
_audit_creation_method SHELXL-97
_cell_angle_alpha 90.00
_cell_angle_beta 106.934(4)
_cell_angle_gamma 90.00
_cell_formula_units_Z 4
_cell_length_a 35.7465(14)
_cell_length_b 11.2708(3)
_cell_length_c 14.9426(6)
_cell_measurement_reflns_used 5220
_cell_measurement_temperature 293(2)
_cell_measurement_theta_max 29.1278
_cell_measurement_theta_min 2.8442
_cell_volume 5759.2(4)
_computing_cell_refinement CrysAlis
_computing_data_collection 'CrysAlis (Oxford Diffraction, 2006)'
_computing_data_reduction CrysAlis
_computing_structure_refinement 'SHELXL-97 (Sheldrick, 2008)'
_computing_structure_solution 'SHELXL-97 (Sheldrick, 2008)'
_diffrn_ambient_temperature 293(2)
_diffrn_detector_area_resol_mean 10.0
_diffrn_measured_fraction_theta_full 0.998
_diffrn_measured_fraction_theta_max 0.998
_diffrn_measurement_device_type 'Oxford Diffraction Gemini R Ultra'
_diffrn_measurement_method '\w scan'
_diffrn_radiation_monochromator graphite
_diffrn_radiation_source 'fine-focus sealed tube'
_diffrn_radiation_type MoK\a
_diffrn_radiation_wavelength 0.71069
_diffrn_reflns_av_R_equivalents 0.0432
_diffrn_reflns_av_sigmaI/netI 0.0472
_diffrn_reflns_limit_h_max 42
_diffrn_reflns_limit_h_min -41
_diffrn_reflns_limit_k_max 11
_diffrn_reflns_limit_k_min -13
_diffrn_reflns_limit_l_max 17
_diffrn_reflns_limit_l_min -18
_diffrn_reflns_number 17397
_diffrn_reflns_theta_full 25.35
_diffrn_reflns_theta_max 25.35
_diffrn_reflns_theta_min 2.85
_exptl_absorpt_coefficient_mu 1.327
_exptl_absorpt_correction_T_max 1.00000
_exptl_absorpt_correction_T_min 0.90176
_exptl_absorpt_correction_type multi-scan
_exptl_absorpt_process_details
;
CrysAlis (Oxford Diffraction, 2006)
;
_exptl_crystal_colour colourless
_exptl_crystal_density_diffrn 1.610
_exptl_crystal_density_method 'not measured'
_exptl_crystal_description block
_exptl_crystal_F_000 2852
_exptl_crystal_size_max 0.20
_exptl_crystal_size_mid 0.18
_exptl_crystal_size_min 0.17
_refine_diff_density_max 0.789
_refine_diff_density_min -0.367
_refine_diff_density_rms 0.072
_refine_ls_extinction_method none
_refine_ls_goodness_of_fit_ref 1.046
_refine_ls_hydrogen_treatment constr
_refine_ls_matrix_type full
_refine_ls_number_parameters 417
_refine_ls_number_reflns 5277
_refine_ls_number_restraints 6
_refine_ls_restrained_S_all 1.049
_refine_ls_R_factor_all 0.0581
_refine_ls_R_factor_gt 0.0403
_refine_ls_shift/su_max 0.000
_refine_ls_shift/su_mean 0.000
_refine_ls_structure_factor_coef Fsqd
_refine_ls_weighting_details 'calc w=1/[\s^2^(Fo^2^)+(0.0525P)^2^+4.0107P] where P=(Fo^2^+2Fc^2^)/3'
_refine_ls_weighting_scheme calc
_refine_ls_wR_factor_gt 0.0963
_refine_ls_wR_factor_ref 0.1045
_reflns_number_gt 4142
_reflns_number_total 5277
_reflns_threshold_expression >2\s(I)
_cod_data_source_file c2ce25388g.txt
_cod_data_source_block compound-7
_cod_original_sg_symbol_H-M C2/c
_cod_original_formula_sum 'C54 H47 N16 O17.50 Zn3'
_cod_database_code 7208468

loop_
_symmetry_equiv_pos_as_xyz
'x, y, z'
'-x, y, -z+1/2'
'x+1/2, y+1/2, z'
'-x+1/2, y+1/2, -z+1/2'
'-x, -y, -z'
'x, -y, z-1/2'
'-x+1/2, -y+1/2, -z'
'x+1/2, -y+1/2, z-1/2'

loop_
_atom_site_label
_atom_site_type_symbol
_atom_site_fract_x
_atom_site_fract_y
_atom_site_fract_z
_atom_site_U_iso_or_equiv
_atom_site_adp_type
_atom_site_occupancy
_atom_site_symmetry_multiplicity
_atom_site_calc_flag
_atom_site_refinement_flags
Zn1 Zn 0.154742(10) -0.34789(3) 0.42500(2) 0.02217(12) Uani 1 1 d .
Zn2 Zn 0.2500 -0.2500 0.5000 0.02144(14) Uani 1 2 d S
C1 C 0.09089(9) -0.5351(3) 0.3863(2) 0.0314(8) Uani 1 1 d .
H1 H 0.1108 -0.5863 0.3826 0.038 Uiso 1 1 calc R
C2 C 0.05416(10) -0.5808(3) 0.3737(2) 0.0336(8) Uani 1 1 d .
H2 H 0.0493 -0.6610 0.3610 0.040 Uiso 1 1 calc R
C3 C 0.02440(10) -0.5057(3) 0.3802(2) 0.0331(8) Uani 1 1 d .
C4 C 0.03276(10) -0.3873(3) 0.3976(3) 0.0399(9) Uani 1 1 d .
H4 H 0.0133 -0.3346 0.4017 0.048 Uiso 1 1 calc R
C5 C 0.07026(10) -0.3483(3) 0.4089(3) 0.0366(8) Uani 1 1 d .
H5 H 0.0756 -0.2681 0.4207 0.044 Uiso 1 1 calc R
C6 C -0.01549(9) -0.5526(3) 0.3685(2) 0.0334(8) Uani 1 1 d .
C7 C -0.07626(10) -0.5581(3) 0.3502(2) 0.0353(8) Uani 1 1 d .
C8 C -0.11714(10) -0.5225(4) 0.3402(2) 0.0372(9) Uani 1 1 d .
C9 C -0.12361(11) -0.4201(4) 0.3849(3) 0.0429(9) Uani 1 1 d .
H9 H -0.1028 -0.3747 0.4200 0.051 Uiso 1 1 calc R
C10 C -0.16176(12) -0.3871(4) 0.3759(3) 0.0514(11) Uani 1 1 d .
H10 H -0.1658 -0.3187 0.4065 0.062 Uiso 1 1 calc R
C11 C -0.18622(11) -0.5441(4) 0.2832(3) 0.0528(11) Uani 1 1 d .
H11 H -0.2077 -0.5871 0.2481 0.063 Uiso 1 1 calc R
C12 C -0.14924(10) -0.5854(4) 0.2872(3) 0.0448(10) Uani 1 1 d .
H12 H -0.1461 -0.6536 0.2551 0.054 Uiso 1 1 calc R
C13 C -0.08055(12) -0.7839(4) 0.3518(3) 0.0520(11) Uani 1 1 d .
H13A H -0.0644 -0.8324 0.4018 0.062 Uiso 1 1 calc R
H13B H -0.1057 -0.7736 0.3631 0.062 Uiso 1 1 calc R
C14 C -0.06435(18) -0.9272(5) 0.2420(6) 0.109(2) Uani 1 1 d .
H14 H -0.0421 -0.9607 0.2829 0.131 Uiso 1 1 calc R
C15 C -0.11017(19) -0.8868(6) 0.1248(5) 0.104(2) Uani 1 1 d .
H15 H -0.1267 -0.8889 0.0639 0.125 Uiso 1 1 calc R
C16 C 0.18207(9) -0.1959(3) 0.5768(2) 0.0264(7) Uani 1 1 d .
C17 C 0.17970(9) -0.0910(3) 0.6360(2) 0.0258(7) Uani 1 1 d .
C18 C 0.14607(9) -0.0220(3) 0.6164(2) 0.0301(8) Uani 1 1 d .
H18 H 0.1251 -0.0396 0.5645 0.036 Uiso 1 1 calc R
C19 C 0.14346(9) 0.0720(3) 0.6728(2) 0.0310(8) Uani 1 1 d .
H19 H 0.1207 0.1171 0.6589 0.037 Uiso 1 1 calc R
C20 C 0.17475(9) 0.1003(3) 0.7509(2) 0.0274(7) Uani 1 1 d .
C21 C 0.20877(9) 0.0334(3) 0.7684(2) 0.0350(8) Uani 1 1 d .
H21 H 0.2301 0.0523 0.8191 0.042 Uiso 1 1 calc R
C22 C 0.21126(10) -0.0606(3) 0.7117(2) 0.0341(8) Uani 1 1 d .
H22 H 0.2343 -0.1042 0.7241 0.041 Uiso 1 1 calc R
C23 C 0.17134(10) 0.1973(3) 0.8152(2) 0.0278(7) Uani 1 1 d .
C24 C 0.22099(9) -0.5095(3) 0.4713(2) 0.0237(7) Uani 1 1 d .
C25 C 0.23578(9) -0.6341(3) 0.4857(2) 0.0262(7) Uani 1 1 d .
C26 C 0.27521(10) -0.6556(3) 0.5281(3) 0.0353(8) Uani 1 1 d .
H26 H 0.2923 -0.5921 0.5470 0.042 Uiso 1 1 calc R
C27 C 0.28919(10) -0.7695(3) 0.5423(2) 0.0332(8) Uani 1 1 d .
H27 H 0.3157 -0.7824 0.5709 0.040 Uiso 1 1 calc R
N1 N 0.09948(7) -0.4200(2) 0.40383(18) 0.0268(6) Uani 1 1 d .
N2 N -0.04717(8) -0.4812(3) 0.3603(2) 0.0366(7) Uani 1 1 d .
N3 N -0.02298(8) -0.6671(3) 0.3637(2) 0.0416(8) Uani 1 1 d .
N4 N -0.06232(8) -0.6695(3) 0.3525(2) 0.0404(8) Uani 1 1 d .
N5 N -0.19294(9) -0.4466(4) 0.3266(2) 0.0561(10) Uani 1 1 d .
N6 N -0.08586(10) -0.8429(3) 0.2651(3) 0.0571(10) Uani 1 1 d .
N7 N -0.11602(12) -0.8156(4) 0.1874(3) 0.0725(12) Uani 1 1 d .
N8 N -0.07885(18) -0.9568(6) 0.1531(5) 0.133(2) Uani 1 1 d .
O1 O 0.15032(6) -0.2299(2) 0.51905(16) 0.0354(6) Uani 1 1 d .
O2 O 0.21420(6) -0.2445(2) 0.58678(15) 0.0326(5) Uani 1 1 d .
O3 O 0.13892(7) 0.2484(2) 0.80417(16) 0.0375(6) Uani 1 1 d .
O4 O 0.19992(7) 0.2287(2) 0.88154(16) 0.0374(6) Uani 1 1 d .
O5 O 0.18415(6) -0.49472(18) 0.44173(15) 0.0295(5) Uani 1 1 d .
O6 O 0.24603(6) -0.42914(18) 0.49034(16) 0.0320(5) Uani 1 1 d .
O1W O 0.05964(9) 0.2355(3) 0.6959(3) 0.0785(10) Uani 1 1 d .
H1A H 0.0821 0.2513 0.7329 0.118 Uiso 1 1 d R
H1B H 0.0472 0.3004 0.6823 0.118 Uiso 1 1 d R
O2W O -0.0363(2) -1.0632(6) 0.0334(5) 0.187(3) Uani 1 1 d .
O3W O 0.0000 0.1258(7) 0.7500 0.221(6) Uani 1 2 d S
O4W O 0.0459(5) 0.1687(16) 0.5192(12) 0.122(6) Uani 0.25 1 d PU
H4A H 0.0492 0.1930 0.5748 0.183 Uiso 0.25 1 d PR
H4B H 0.0283 0.2115 0.4831 0.183 Uiso 0.25 1 d PR

loop_
_atom_site_aniso_label
_atom_site_aniso_U_11
_atom_site_aniso_U_22
_atom_site_aniso_U_33
_atom_site_aniso_U_23
_atom_site_aniso_U_13
_atom_site_aniso_U_12
Zn1 0.0204(2) 0.0167(2) 0.0290(2) -0.00055(15) 0.00664(14) 0.00031(14)
Zn2 0.0187(3) 0.0137(3) 0.0323(3) 0.0007(2) 0.0081(2) 0.00057(19)
C1 0.0264(18) 0.0303(19) 0.0380(19) 0.0000(16) 0.0104(14) 0.0010(15)
C2 0.0296(19) 0.0252(18) 0.044(2) -0.0013(16) 0.0072(15) -0.0041(14)
C3 0.0272(18) 0.039(2) 0.0322(18) 0.0025(16) 0.0063(14) -0.0040(15)
C4 0.0220(19) 0.037(2) 0.060(2) -0.0032(18) 0.0103(16) 0.0020(15)
C5 0.0289(19) 0.0268(19) 0.053(2) -0.0039(17) 0.0110(16) -0.0022(15)
C6 0.0222(18) 0.041(2) 0.0359(19) 0.0045(17) 0.0060(14) -0.0030(15)
C7 0.0264(19) 0.043(2) 0.0342(19) 0.0057(17) 0.0059(14) -0.0021(16)
C8 0.0243(19) 0.054(2) 0.0333(19) 0.0137(18) 0.0082(14) 0.0000(16)
C9 0.034(2) 0.058(3) 0.039(2) 0.006(2) 0.0143(16) -0.0034(18)
C10 0.044(3) 0.067(3) 0.049(2) 0.005(2) 0.0233(19) 0.004(2)
C11 0.027(2) 0.075(3) 0.053(2) 0.005(2) 0.0057(17) -0.004(2)
C12 0.029(2) 0.058(3) 0.047(2) -0.002(2) 0.0096(17) -0.0057(18)
C13 0.032(2) 0.046(2) 0.075(3) 0.013(2) 0.0110(19) -0.0115(18)
C14 0.061(4) 0.076(4) 0.172(7) -0.031(5) 0.006(4) 0.015(3)
C15 0.084(5) 0.091(5) 0.126(5) -0.047(4) 0.014(4) 0.006(4)
C16 0.0286(19) 0.0248(17) 0.0284(18) -0.0021(14) 0.0123(14) -0.0031(14)
C17 0.0235(17) 0.0241(17) 0.0328(18) -0.0058(15) 0.0128(14) -0.0050(13)
C18 0.0284(19) 0.0314(19) 0.0273(17) -0.0060(15) 0.0033(14) -0.0042(14)
C19 0.0243(17) 0.0277(18) 0.0387(19) -0.0044(15) 0.0056(14) 0.0048(14)
C20 0.0264(18) 0.0253(17) 0.0306(18) -0.0019(15) 0.0085(14) -0.0008(14)
C21 0.0233(18) 0.044(2) 0.0333(19) -0.0124(17) 0.0006(14) 0.0000(15)
C22 0.0235(18) 0.035(2) 0.042(2) -0.0087(17) 0.0053(15) 0.0041(15)
C23 0.033(2) 0.0211(16) 0.0295(18) 0.0019(15) 0.0096(15) 0.0012(14)
C24 0.0282(18) 0.0151(15) 0.0285(17) 0.0017(13) 0.0093(13) 0.0001(13)
C25 0.0273(18) 0.0152(15) 0.0372(19) 0.0006(14) 0.0113(14) 0.0017(13)
C26 0.0283(19) 0.0187(17) 0.056(2) -0.0028(16) 0.0080(16) -0.0014(14)
C27 0.0233(18) 0.0188(17) 0.054(2) 0.0018(16) 0.0057(15) 0.0012(13)
N1 0.0236(14) 0.0257(15) 0.0303(15) 0.0007(12) 0.0067(11) -0.0022(11)
N2 0.0218(15) 0.0457(19) 0.0419(17) 0.0018(15) 0.0088(12) -0.0047(13)
N3 0.0218(16) 0.0430(19) 0.056(2) 0.0072(16) 0.0059(13) -0.0049(13)
N4 0.0229(16) 0.0450(19) 0.0516(19) 0.0059(15) 0.0084(13) -0.0069(14)
N5 0.0337(19) 0.082(3) 0.053(2) 0.012(2) 0.0146(16) 0.0067(19)
N6 0.039(2) 0.0354(19) 0.095(3) 0.000(2) 0.016(2) -0.0062(16)
N7 0.060(3) 0.061(3) 0.085(3) -0.013(2) 0.004(2) 0.004(2)
N8 0.094(4) 0.109(5) 0.185(6) -0.077(5) 0.024(4) 0.013(4)
O1 0.0297(14) 0.0346(14) 0.0428(14) -0.0165(11) 0.0120(11) -0.0037(10)
O2 0.0317(14) 0.0323(13) 0.0376(13) -0.0013(11) 0.0160(10) 0.0079(10)
O3 0.0347(14) 0.0370(14) 0.0382(14) -0.0096(11) 0.0062(11) 0.0090(11)
O4 0.0330(14) 0.0376(14) 0.0360(13) -0.0114(11) 0.0013(11) -0.0043(11)
O5 0.0260(13) 0.0173(11) 0.0441(13) 0.0018(10) 0.0083(10) 0.0033(9)
O6 0.0274(12) 0.0136(11) 0.0545(15) -0.0002(10) 0.0111(10) 0.0006(9)
O1W 0.049(2) 0.069(2) 0.112(3) 0.007(2) 0.0137(18) 0.0074(16)
O2W 0.200(7) 0.165(6) 0.193(6) -0.093(5) 0.051(5) -0.028(5)
O3W 0.129(7) 0.082(5) 0.491(19) 0.000 0.151(9) 0.000
O4W 0.124(9) 0.115(9) 0.103(9) -0.029(8) -0.005(7) 0.031(8)

loop_
_atom_type_symbol
_atom_type_description
_atom_type_scat_dispersion_real
_atom_type_scat_dispersion_imag
_atom_type_scat_source
C C 0.0033 0.0016 'International Tables Vol C Tables 4.2.6.8 and 6.1.1.4'
H H 0.0000 0.0000 'International Tables Vol C Tables 4.2.6.8 and 6.1.1.4'
N N 0.0061 0.0033 'International Tables Vol C Tables 4.2.6.8 and 6.1.1.4'
O O 0.0106 0.0060 'International Tables Vol C Tables 4.2.6.8 and 6.1.1.4'
Zn Zn 0.2839 1.4301 'International Tables Vol C Tables 4.2.6.8 and 6.1.1.4'

loop_
_geom_angle_atom_site_label_1
_geom_angle_atom_site_label_2
_geom_angle_atom_site_label_3
_geom_angle
_geom_angle_site_symmetry_1
_geom_angle_site_symmetry_3
O5 Zn1 O1 129.52(10) . .
O5 Zn1 O3 125.34(10) . 6
O1 Zn1 O3 101.46(10) . 6
O5 Zn1 N1 98.16(10) . .
O1 Zn1 N1 95.88(10) . .
O3 Zn1 N1 94.22(10) 6 .
O5 Zn1 O4 97.70(9) . 6
O1 Zn1 O4 90.90(9) . 6
O3 Zn1 O4 58.55(8) 6 6
N1 Zn1 O4 152.76(9) . 6
O5 Zn1 C23 115.63(10) . 6
O1 Zn1 C23 95.27(10) . 6
O3 Zn1 C23 29.40(9) 6 6
N1 Zn1 C23 123.58(10) . 6
O4 Zn1 C23 29.25(9) 6 6
O6 Zn2 O6 180.00(14) 7_546 .
O6 Zn2 O2 88.22(9) 7_546 .
O6 Zn2 O2 91.78(9) . .
O6 Zn2 O2 91.78(9) 7_546 7_546
O6 Zn2 O2 88.22(9) . 7_546
O2 Zn2 O2 180.00(8) . 7_546
O6 Zn2 O4 91.64(9) 7_546 4_546
O6 Zn2 O4 88.36(9) . 4_546
O2 Zn2 O4 90.35(9) . 4_546
O2 Zn2 O4 89.65(9) 7_546 4_546
O6 Zn2 O4 88.36(9) 7_546 6
O6 Zn2 O4 91.64(9) . 6
O2 Zn2 O4 89.66(9) . 6
O2 Zn2 O4 90.35(9) 7_546 6
O4 Zn2 O4 180.00(10) 4_546 6
N1 C1 C2 123.1(3) . .
N1 C1 H1 118.5 . .
C2 C1 H1 118.5 . .
C1 C2 C3 119.1(3) . .
C1 C2 H2 120.5 . .
C3 C2 H2 120.5 . .
C4 C3 C2 118.5(3) . .
C4 C3 C6 121.1(3) . .
C2 C3 C6 120.4(3) . .
C5 C4 C3 119.0(3) . .
C5 C4 H4 120.5 . .
C3 C4 H4 120.5 . .
N1 C5 C4 123.3(3) . .
N1 C5 H5 118.4 . .
C4 C5 H5 118.4 . .
N3 C6 N2 115.0(3) . .
N3 C6 C3 122.0(3) . .
N2 C6 C3 123.0(3) . .
N2 C7 N4 109.5(3) . .
N2 C7 C8 123.5(3) . .
N4 C7 C8 127.0(3) . .
C12 C8 C9 118.4(3) . .
C12 C8 C7 123.2(4) . .
C9 C8 C7 118.4(3) . .
C10 C9 C8 118.4(4) . .
C10 C9 H9 120.8 . .
C8 C9 H9 120.8 . .
N5 C10 C9 124.4(4) . .
N5 C10 H10 117.8 . .
C9 C10 H10 117.8 . .
N5 C11 C12 124.1(4) . .
N5 C11 H11 117.9 . .
C12 C11 H11 117.9 . .
C8 C12 C11 118.2(4) . .
C8 C12 H12 120.9 . .
C11 C12 H12 120.9 . .
N6 C13 N4 111.4(3) . .
N6 C13 H13A 109.3 . .
N4 C13 H13A 109.3 . .
N6 C13 H13B 109.3 . .
N4 C13 H13B 109.3 . .
H13A C13 H13B 108.0 . .
N8 C14 N6 110.7(6) . .
N8 C14 H14 124.6 . .
N6 C14 H14 124.6 . .
N7 C15 N8 115.7(6) . .
N7 C15 H15 122.1 . .
N8 C15 H15 122.1 . .
O2 C16 O1 124.1(3) . .
O2 C16 C17 119.2(3) . .
O1 C16 C17 116.6(3) . .
C22 C17 C18 118.8(3) . .
C22 C17 C16 120.3(3) . .
C18 C17 C16 120.9(3) . .
C19 C18 C17 120.8(3) . .
C19 C18 H18 119.6 . .
C17 C18 H18 119.6 . .
C18 C19 C20 120.5(3) . .
C18 C19 H19 119.8 . .
C20 C19 H19 119.8 . .
C21 C20 C19 118.5(3) . .
C21 C20 C23 120.7(3) . .
C19 C20 C23 120.8(3) . .
C22 C21 C20 120.8(3) . .
C22 C21 H21 119.6 . .
C20 C21 H21 119.6 . .
C21 C22 C17 120.6(3) . .
C21 C22 H22 119.7 . .
C17 C22 H22 119.7 . .
O4 C23 O3 118.9(3) . .
O4 C23 C20 121.3(3) . .
O3 C23 C20 119.8(3) . .
O4 C23 Zn1 65.83(18) . 6_556
O3 C23 Zn1 53.32(16) . 6_556
C20 C23 Zn1 170.5(2) . 6_556
O6 C24 O5 125.8(3) . .
O6 C24 C25 116.7(3) . .
O5 C24 C25 117.4(3) . .
C26 C25 C27 118.6(3) . 7_536
C26 C25 C24 120.0(3) . .
C27 C25 C24 121.5(3) 7_536 .
C27 C26 C25 120.6(3) . .
C27 C26 H26 119.7 . .
C25 C26 H26 119.7 . .
C26 C27 C25 120.8(3) . 7_536
C26 C27 H27 119.6 . .
C25 C27 H27 119.6 7_536 .
C5 N1 C1 117.2(3) . .
C5 N1 Zn1 118.6(2) . .
C1 N1 Zn1 124.2(2) . .
C7 N2 C6 103.1(3) . .
C6 N3 N4 102.2(3) . .
C7 N4 N3 110.1(3) . .
C7 N4 C13 132.0(3) . .
N3 N4 C13 117.7(3) . .
C10 N5 C11 116.5(4) . .
C14 N6 N7 108.2(5) . .
C14 N6 C13 129.6(5) . .
N7 N6 C13 122.1(4) . .
C15 N7 N6 102.7(5) . .
C14 N8 C15 102.6(5) . .
C16 O1 Zn1 116.5(2) . .
C16 O2 Zn2 131.0(2) . .
C23 O3 Zn1 97.3(2) . 6_556
C23 O4 Zn2 170.0(2) . 4_556
C23 O4 Zn1 84.9(2) . 6_556
Zn2 O4 Zn1 100.71(9) 4_556 6_556
C24 O5 Zn1 128.7(2) . .
C24 O6 Zn2 140.5(2) . .
H1A O1W H1B 107.7 . .
H4A O4W H4B 107.7 . .

loop_
_geom_bond_atom_site_label_1
_geom_bond_atom_site_label_2
_geom_bond_distance
_geom_bond_site_symmetry_2
Zn1 O5 1.937(2) .
Zn1 O1 1.974(2) .
Zn1 O3 2.060(2) 6
Zn1 N1 2.073(3) .
Zn1 O4 2.334(2) 6
Zn1 C23 2.548(3) 6
Zn2 O6 2.026(2) 7_546
Zn2 O6 2.026(2) .
Zn2 O2 2.071(2) .
Zn2 O2 2.071(2) 7_546
Zn2 O4 2.133(2) 4_546
Zn2 O4 2.133(2) 6
C1 N1 1.341(4) .
C1 C2 1.371(5) .
C1 H1 0.9300 .
C2 C3 1.384(5) .
C2 H2 0.9300 .
C3 C4 1.376(5) .
C3 C6 1.482(5) .
C4 C5 1.374(5) .
C4 H4 0.9300 .
C5 N1 1.340(4) .
C5 H5 0.9300 .
C6 N3 1.315(4) .
C6 N2 1.366(4) .
C7 N2 1.328(4) .
C7 N4 1.348(5) .
C7 C8 1.481(5) .
C8 C12 1.385(5) .
C8 C9 1.386(5) .
C9 C10 1.382(5) .
C9 H9 0.9300 .
C10 N5 1.325(5) .
C10 H10 0.9300 .
C11 N5 1.332(6) .
C11 C12 1.387(5) .
C11 H11 0.9300 .
C12 H12 0.9300 .
C13 N6 1.419(6) .
C13 N4 1.443(5) .
C13 H13A 0.9700 .
C13 H13B 0.9700 .
C14 N8 1.321(9) .
C14 N6 1.329(7) .
C14 H14 0.9300 .
C15 N7 1.295(7) .
C15 N8 1.334(8) .
C15 H15 0.9300 .
C16 O2 1.242(4) .
C16 O1 1.269(4) .
C16 C17 1.495(4) .
C17 C22 1.387(4) .
C17 C18 1.389(4) .
C18 C19 1.373(5) .
C18 H18 0.9300 .
C19 C20 1.398(4) .
C19 H19 0.9300 .
C20 C21 1.390(5) .
C20 C23 1.484(5) .
C21 C22 1.376(5) .
C21 H21 0.9300 .
C22 H22 0.9300 .
C23 O4 1.250(4) .
C23 O3 1.261(4) .
C23 Zn1 2.548(3) 6_556
C24 O6 1.247(4) .
C24 O5 1.272(4) .
C24 C25 1.494(4) .
C25 C26 1.388(5) .
C25 C27 1.391(4) 7_536
C26 C27 1.372(4) .
C26 H26 0.9300 .
C27 C25 1.391(4) 7_536
C27 H27 0.9300 .
N3 N4 1.367(4) .
N6 N7 1.369(5) .
O3 Zn1 2.060(2) 6_556
O4 Zn2 2.133(2) 4_556
O4 Zn1 2.334(2) 6_556
O1W H1A 0.8502 .
O1W H1B 0.8500 .
O4W H4A 0.8500 .
O4W H4B 0.8501 .

loop_
_geom_torsion_atom_site_label_1
_geom_torsion_atom_site_label_2
_geom_torsion_atom_site_label_3
_geom_torsion_atom_site_label_4
_geom_torsion
_geom_torsion_site_symmetry_1
_geom_torsion_site_symmetry_4
N1 C1 C2 C3 -0.7(5) . .
C1 C2 C3 C4 1.0(5) . .
C1 C2 C3 C6 -179.0(3) . .
C2 C3 C4 C5 -0.7(5) . .
C6 C3 C4 C5 179.3(3) . .
C3 C4 C5 N1 0.0(6) . .
C4 C3 C6 N3 -171.2(4) . .
C2 C3 C6 N3 8.8(5) . .
C4 C3 C6 N2 10.0(5) . .
C2 C3 C6 N2 -170.0(3) . .
N2 C7 C8 C12 147.5(4) . .
N4 C7 C8 C12 -34.0(5) . .
N2 C7 C8 C9 -31.5(5) . .
N4 C7 C8 C9 147.0(4) . .
C12 C8 C9 C10 1.3(5) . .
C7 C8 C9 C10 -179.7(3) . .
C8 C9 C10 N5 -0.5(6) . .
C9 C8 C12 C11 -1.3(5) . .
C7 C8 C12 C11 179.7(3) . .
N5 C11 C12 C8 0.6(6) . .
O2 C16 C17 C22 -10.9(5) . .
O1 C16 C17 C22 168.7(3) . .
O2 C16 C17 C18 168.9(3) . .
O1 C16 C17 C18 -11.5(4) . .
C22 C17 C18 C19 -2.4(5) . .
C16 C17 C18 C19 177.8(3) . .
C17 C18 C19 C20 0.3(5) . .
C18 C19 C20 C21 1.8(5) . .
C18 C19 C20 C23 -176.5(3) . .
C19 C20 C21 C22 -1.7(5) . .
C23 C20 C21 C22 176.6(3) . .
C20 C21 C22 C17 -0.4(5) . .
C18 C17 C22 C21 2.5(5) . .
C16 C17 C22 C21 -177.7(3) . .
C21 C20 C23 O4 6.7(5) . .
C19 C20 C23 O4 -175.1(3) . .
C21 C20 C23 O3 -172.1(3) . .
C19 C20 C23 O3 6.1(5) . .
O6 C24 C25 C26 7.0(5) . .
O5 C24 C25 C26 -172.4(3) . .
O6 C24 C25 C27 -173.3(3) . 7_536
O5 C24 C25 C27 7.3(5) . 7_536
C27 C25 C26 C27 -0.2(6) 7_536 .
C24 C25 C26 C27 179.6(3) . .
C25 C26 C27 C25 0.2(6) . 7_536
C4 C5 N1 C1 0.3(5) . .
C4 C5 N1 Zn1 -178.9(3) . .
C2 C1 N1 C5 0.1(5) . .
C2 C1 N1 Zn1 179.2(2) . .
O5 Zn1 N1 C5 165.7(2) . .
O1 Zn1 N1 C5 34.4(3) . .
O3 Zn1 N1 C5 -67.6(3) 6 .
O4 Zn1 N1 C5 -69.2(3) 6 .
C23 Zn1 N1 C5 -66.0(3) 6 .
O5 Zn1 N1 C1 -13.4(3) . .
O1 Zn1 N1 C1 -144.7(3) . .
O3 Zn1 N1 C1 113.3(3) 6 .
O4 Zn1 N1 C1 111.7(3) 6 .
C23 Zn1 N1 C1 114.9(3) 6 .
N4 C7 N2 C6 0.1(4) . .
C8 C7 N2 C6 178.9(3) . .
N3 C6 N2 C7 0.3(4) . .
C3 C6 N2 C7 179.2(3) . .
N2 C6 N3 N4 -0.6(4) . .
C3 C6 N3 N4 -179.5(3) . .
N2 C7 N4 N3 -0.5(4) . .
C8 C7 N4 N3 -179.2(3) . .
N2 C7 N4 C13 174.7(4) . .
C8 C7 N4 C13 -4.0(6) . .
C6 N3 N4 C7 0.6(4) . .
C6 N3 N4 C13 -175.3(3) . .
N6 C13 N4 C7 108.4(5) . .
N6 C13 N4 N3 -76.7(4) . .
C9 C10 N5 C11 -0.2(6) . .
C12 C11 N5 C10 0.2(6) . .
N8 C14 N6 N7 0.0(7) . .
N8 C14 N6 C13 -178.7(5) . .
N4 C13 N6 C14 99.1(6) . .
N4 C13 N6 N7 -79.3(5) . .
N8 C15 N7 N6 -1.0(8) . .
C14 N6 N7 C15 0.6(6) . .
C13 N6 N7 C15 179.3(5) . .
N6 C14 N8 C15 -0.5(8) . .
N7 C15 N8 C14 1.0(9) . .
O2 C16 O1 Zn1 -11.6(4) . .
C17 C16 O1 Zn1 168.8(2) . .
O5 Zn1 O1 C16 48.4(3) . .
O3 Zn1 O1 C16 -110.4(2) 6 .
N1 Zn1 O1 C16 154.1(2) . .
O4 Zn1 O1 C16 -52.4(2) 6 .
C23 Zn1 O1 C16 -81.3(2) 6 .
O1 C16 O2 Zn2 70.4(4) . .
C17 C16 O2 Zn2 -110.1(3) . .
O6 Zn2 O2 C16 60.8(3) 7_546 .
O6 Zn2 O2 C16 -119.2(3) . .
O4 Zn2 O2 C16 152.4(3) 4_546 .
O4 Zn2 O2 C16 -27.6(3) 6 .
O4 C23 O3 Zn1 -6.7(3) . 6_556
C20 C23 O3 Zn1 172.1(3) . 6_556
O3 C23 O4 Zn2 130.7(12) . 4_556
C20 C23 O4 Zn2 -48.1(15) . 4_556
Zn1 C23 O4 Zn2 124.8(14) 6_556 4_556
O3 C23 O4 Zn1 5.9(3) . 6_556
C20 C23 O4 Zn1 -172.9(3) . 6_556
O6 C24 O5 Zn1 -4.8(5) . .
C25 C24 O5 Zn1 174.5(2) . .
O1 Zn1 O5 C24 -63.6(3) . .
O3 Zn1 O5 C24 90.6(3) 6 .
N1 Zn1 O5 C24 -168.3(3) . .
O4 Zn1 O5 C24 34.0(3) 6 .
C23 Zn1 O5 C24 58.2(3) 6 .
O5 C24 O6 Zn2 5.8(6) . .
C25 C24 O6 Zn2 -173.6(2) . .
O2 Zn2 O6 C24 51.9(3) . .
O2 Zn2 O6 C24 -128.1(3) 7_546 .
O4 Zn2 O6 C24 142.1(3) 4_546 .
O4 Zn2 O6 C24 -37.9(3) 6 .
